data_9004837
loop_
_publ_author_name
'Uvarova, Y. A.'
'Sokolova, E. V.'
'Hawthorne, F. C.'
'Pautov, L. A.'
'Agakhanov, A. A.'

_publ_section_title
;
 A novel (Si18O45)18- sheet in the crystal structure of zeravshanite,
 Cs4Na2Zr3(Si18O45)(H2O)2
;
_journal_name_full 'The Canadian Mineralogist'
_journal_page_first 125
_journal_page_last 134
_journal_paper_doi 10.2113/gscanmin.42.1.125
_journal_volume 42
_journal_year 2004
_chemical_formula_sum 'Cs3.8 Fe0.04 H4 K0.02 Na2.18 O47 Si18 Sn0.04 Ti0.19 Zr2.73'
_chemical_name_mineral Zeravshanite
_space_group_IT_number 15
_symmetry_space_group_name_Hall '-C 2yc'
_symmetry_space_group_name_H-M 'C 1 2/c 1'
_cell_angle_alpha 90
_cell_angle_beta 107.237
_cell_angle_gamma 90
_cell_formula_units_Z 4
_cell_length_a 26.3511
_cell_length_b 7.5464
_cell_length_c 22.9769
_cell_volume 4363.882
_database_code_amcsd 0005930
_exptl_crystal_density_diffrn 3.170
_cod_original_formula_sum 'Na2.18 Cs3.8 K.02 Zr2.73 Ti.19 Fe.04 Sn.04 Si18 O47 H4'
_cod_database_code 9004837

loop_
_space_group_symop_operation_xyz
x,y,z
1/2+x,1/2+y,z
x,-y,1/2+z
1/2+x,1/2-y,1/2+z
-x,y,1/2-z
1/2-x,1/2+y,1/2-z
-x,-y,-z
1/2-x,1/2-y,-z

loop_
_atom_site_aniso_label
_atom_site_aniso_U_11
_atom_site_aniso_U_22
_atom_site_aniso_U_33
_atom_site_aniso_U_12
_atom_site_aniso_U_13
_atom_site_aniso_U_23
Na 0.01700 0.04810 0.04490 -0.00420 0.00570 0.02260
CsA1 0.02220 0.02390 0.02550 0.00270 0.01070 0.00340
NaA1 0.02220 0.02390 0.02550 0.00270 0.01070 0.00340
CsA2 0.02190 0.03270 0.02750 0.00090 0.01110 0.00350
NaA2 0.02190 0.03270 0.02750 0.00090 0.01110 0.00350
KA2 0.02190 0.03270 0.02750 0.00090 0.01110 0.00350
ZrM1 0.00810 0.01000 0.00840 0.00010 0.00230 -0.00020
TiM1 0.00810 0.01000 0.00840 0.00010 0.00230 -0.00020
FeM1 0.00810 0.01000 0.00840 0.00010 0.00230 -0.00020
ZrM2 0.00750 0.00950 0.00880 0.00000 0.00300 -0.00040
SnM2 0.00750 0.00950 0.00880 0.00000 0.00300 -0.00040
TiM2 0.00750 0.00950 0.00880 0.00000 0.00300 -0.00040
Si1 0.00880 0.01010 0.01030 0.00020 0.00320 -0.00010
Si2 0.01020 0.01030 0.01180 0.00090 0.00270 0.00160
Si3 0.00840 0.01110 0.01070 0.00030 0.00270 -0.00030
Si4 0.00970 0.01120 0.01210 0.00020 0.00220 -0.00110
Si5 0.01050 0.01100 0.01250 -0.00110 0.00160 0.00100
Si6 0.00990 0.01020 0.01160 -0.00060 0.00350 -0.00160
Si7 0.01010 0.01230 0.00990 -0.00040 0.00270 -0.00020
Si8 0.00980 0.01220 0.01220 0.00010 0.00290 -0.00210
Si9 0.01070 0.01230 0.01270 -0.00020 0.00270 0.00220
O1 0.01360 0.01440 0.02540 -0.00160 0.00740 0.00710
O2 0.01660 0.01110 0.02090 -0.00060 0.01110 0.00090
O3 0.02370 0.01080 0.01230 -0.00140 0.00180 0.00100
O4 0.01650 0.02780 0.01320 0.00000 -0.00010 0.00000
O5 0.01740 0.01670 0.01830 0.00640 0.00370 -0.00520
O6 0.02140 0.02020 0.01550 -0.00850 0.00560 0.00110
O7 0.01380 0.01360 0.01570 -0.00160 0.00240 -0.00100
O8 0.01110 0.02120 0.01360 0.00080 0.00170 0.00010
O9 0.01110 0.02330 0.01670 -0.00430 0.00260 -0.00290
O10 0.01020 0.01450 0.01460 -0.00070 0.00080 0.00020
O11 0.01070 0.02510 0.01530 0.00260 0.00010 0.00170
O12 0.01130 0.02090 0.02130 -0.00040 0.00680 0.00160
O13 0.02310 0.02300 0.02280 0.00750 0.00550 -0.00730
O14 0.01250 0.02100 0.01030 0.00180 0.00280 -0.00130
O15 0.01530 0.03270 0.02410 -0.00080 -0.00170 0.01320
O16 0.01580 0.01880 0.02430 -0.00280 0.00350 0.00780
O17 0.01360 0.02200 0.01740 0.00550 0.00110 -0.00740
O18 0.02830 0.01210 0.02020 -0.00020 0.01390 0.00040
O19 0.01610 0.01500 0.01270 -0.00060 0.00470 -0.00090
O20 0.02110 0.01470 0.01590 -0.00060 0.00560 -0.00010
O21 0.01170 0.03450 0.02180 0.00010 -0.00210 -0.00990
O22 0.01050 0.02510 0.02110 -0.00040 0.00690 -0.00130
O23 0.01890 0.01420 0.01290 -0.00150 0.00510 0.00010
O24 0.02120 0.01450 0.01290 0.00150 0.00540 0.00080
Ow25 0.05950 0.13400 0.07000 0.04100 0.01620 -0.03540

loop_
_atom_site_label
_atom_site_fract_x
_atom_site_fract_y
_atom_site_fract_z
_atom_site_occupancy
_atom_site_U_iso_or_equiv
_atom_site_type_symbol
_atom_site_attached_hydrogens
Na 0.25296 0.19070 0.23718 1.00000 0.03750 Na 0
CsA1 0.11036 0.48491 0.31362 0.95500 0.02310 Cs 0
NaA1 0.11036 0.48491 0.31362 0.04500 0.02310 Na 0
CsA2 0.07532 0.00166 0.50643 0.94500 0.02660 Cs 0
NaA2 0.07532 0.00166 0.50643 0.04500 0.02660 Na 0
KA2 0.07532 0.00166 0.50643 0.01000 0.02660 K 0
ZrM1 0.17912 -0.00648 0.32024 0.91000 0.00890 Zr 0
TiM1 0.17912 -0.00648 0.32024 0.07000 0.00890 Ti 0
FeM1 0.17912 -0.00648 0.32024 0.02000 0.00890 Fe 0
ZrM2 0.00000 0.50000 0.50000 0.91000 0.00850 Zr 0
SnM2 0.00000 0.50000 0.50000 0.04000 0.00850 Sn 0
TiM2 0.00000 0.50000 0.50000 0.05000 0.00850 Ti 0
Si1 0.04249 -0.00854 0.31620 1.00000 0.00970 Si 0
Si2 -0.00924 0.68043 0.36302 1.00000 0.01090 Si 0
Si3 0.13751 0.49717 0.49844 1.00000 0.01010 Si 0
Si4 0.12536 0.78656 0.18612 1.00000 0.01130 Si 0
Si5 0.12873 0.17752 0.18188 1.00000 0.01170 Si 0
Si6 -0.01291 0.29072 0.36739 1.00000 0.01050 Si 0
Si7 0.18290 0.48317 0.13367 1.00000 0.01090 Si 0
Si8 0.19452 0.19610 0.45256 1.00000 0.01150 Si 0
Si9 0.19345 0.80347 0.45413 1.00000 0.01210 Si 0
O1 0.03541 0.80410 0.34790 1.00000 0.01750 O 0
O2 0.00615 0.48020 0.34700 1.00000 0.01500 O 0
O3 0.12111 0.97850 0.15214 1.00000 0.01640 O 0
O4 0.00000 0.00530 0.25000 1.00000 0.02020 O 0
O5 0.02927 0.14650 0.35890 1.00000 0.01780 O 0
O6 0.15326 0.29640 0.13820 1.00000 0.01900 O 0
O7 0.16780 0.17640 0.24980 1.00000 0.01480 O 0
O8 0.25862 -0.01780 0.31938 1.00000 0.01570 O 0
O9 0.06632 0.72670 0.18600 1.00000 0.01740 O 0
O10 0.16334 0.79710 0.25460 1.00000 0.01370 O 0
O11 0.07111 0.25260 0.18100 1.00000 0.01780 O 0
O12 0.10194 0.01070 0.31440 1.00000 0.01740 O 0
O13 0.14828 0.64480 0.14860 1.00000 0.02330 O 0
O14 0.18302 0.49360 0.56416 1.00000 0.01470 O 0
O15 0.25000 0.75000 0.50000 1.00000 0.02570 O 0
O16 0.14702 0.67570 0.46390 1.00000 0.02020 O 0
O17 0.14826 0.33050 0.45897 1.00000 0.01850 O 0
O18 0.17815 0.00130 0.47190 1.00000 0.01870 O 0
O19 0.19696 0.19330 0.38368 1.00000 0.01450 O 0
O20 0.19362 0.80070 0.38480 1.00000 0.01720 O 0
O21 0.25000 0.25000 0.50000 1.00000 0.02420 O 0
O22 0.07918 0.48930 0.50360 1.00000 0.01845 O 0
O23 -0.01509 0.29450 0.43600 1.00000 0.01520 O 0
O24 -0.01099 0.69380 0.43170 1.00000 0.01610 O 0
Ow25 0.25010 -0.02170 0.15900 1.00000 0.08850 O 0
H1 0.23700 -0.06900 0.18200 1.00000 0.10615 H 0
H2 0.26100 -0.11000 0.13200 1.00000 0.10615 H 0

loop_
_cod_changelog_entry_id
_cod_changelog_entry_author
_cod_changelog_entry_date
_cod_changelog_entry_text
1
;cod-tools version 3.8.0
Id: cif_guess_AMCSD_atom_types 9581 2023-05-17 12:35:41Z saulius
;
2023-05-18T08:41:14+03:00
;Derived atom types and hydrogen counts
from atom names that follow the AMCSD naming convention
(Wat == water, O-H == hydroxyl).
;

loop_
_cod_related_entry_id
_cod_related_entry_database
_cod_related_entry_code
1 AMCSD 0005930
